data_7709115
loop_
_publ_author_name
'H\"uttenschmidt, Mareike'
'Lange, Helge'
'Cordero, Miguel A. Arg\"uello'
'Villinger, Alexander'
'Lochbrunner, Stefan'
'Seidel, Wolfram Willy'

_publ_section_title
;
 Development and application of redox-active cyclometallating ligands
 based on W(II) alkyne complexes
;
_journal_name_full 'Dalton Transactions'
_journal_paper_doi 10.1039/D1DT02393D
_journal_year 2022
_chemical_formula_moiety 'C27 H35 B Br N7 O W'
_chemical_formula_sum 'C27 H35 B Br N7 O W'
_chemical_formula_weight 748.19
_chemical_name_systematic
Carbonyl-bromide-tris{hydrido(3,4,5-trimethylpyrazolyl)borato}-(\h2-C,C?-2-propinylpyridine)-tungsten(II)
_space_group_crystal_system monoclinic
_space_group_IT_number 14
_space_group_name_Hall '-P 2yn'
_space_group_name_H-M_alt 'P 1 21/n 1'
_atom_sites_solution_hydrogens geom
_audit_creation_method SHELXL-2014/7
_audit_update_record
;
2021-06-30 deposited with the CCDC.	2021-12-17 downloaded from the CCDC.
;
_cell_angle_alpha 90
_cell_angle_beta 96.075(2)
_cell_angle_gamma 90
_cell_formula_units_Z 4
_cell_length_a 9.8840(6)
_cell_length_b 15.1727(10)
_cell_length_c 19.1312(12)
_cell_measurement_reflns_used 9868
_cell_measurement_temperature 123(2)
_cell_measurement_theta_max 29.52
_cell_measurement_theta_min 2.23
_cell_volume 2852.9(3)
_computing_cell_refinement 'Bruker Apex V7.51A'
_computing_data_collection 'Bruker Apex V7.51A'
_computing_data_reduction 'Bruker SAINT'
_computing_molecular_graphics 'ORTEP-3v2.01 (Farrugia, 1997)'
_computing_publication_material 'SHELXL-2014/7 (Sheldrick, 2014)'
_computing_structure_refinement 'SHELXL-2014/7 (Sheldrick, 2014)'
_computing_structure_solution 'Bruker SHELXTL'
_diffrn_ambient_temperature 123(2)
_diffrn_measured_fraction_theta_full 1.000
_diffrn_measured_fraction_theta_max 1.000
_diffrn_measurement_device_type 'Bruker D8 QUEST diffractometer'
_diffrn_measurement_method 'phi and omega scans'
_diffrn_radiation_type MoK\a
_diffrn_radiation_wavelength 0.71073
_diffrn_reflns_av_R_equivalents 0.0812
_diffrn_reflns_av_unetI/netI 0.0625
_diffrn_reflns_Laue_measured_fraction_full 1.000
_diffrn_reflns_Laue_measured_fraction_max 1.000
_diffrn_reflns_limit_h_max 13
_diffrn_reflns_limit_h_min -13
_diffrn_reflns_limit_k_max 21
_diffrn_reflns_limit_k_min -21
_diffrn_reflns_limit_l_max 26
_diffrn_reflns_limit_l_min -26
_diffrn_reflns_number 59214
_diffrn_reflns_point_group_measured_fraction_full 1.000
_diffrn_reflns_point_group_measured_fraction_max 1.000
_diffrn_reflns_theta_full 25.242
_diffrn_reflns_theta_max 30.000
_diffrn_reflns_theta_min 2.141
_diffrn_source 'microfocus sealed tube'
_exptl_absorpt_coefficient_mu 5.483
_exptl_absorpt_correction_T_max 0.7463
_exptl_absorpt_correction_T_min 0.5686
_exptl_absorpt_correction_type multi-scan
_exptl_absorpt_process_details '(SADABS; Sheldrick, 2014)'
_exptl_crystal_colour green
_exptl_crystal_density_diffrn 1.742
_exptl_crystal_description block
_exptl_crystal_F_000 1472
_exptl_crystal_recrystallization_method 'Re-crystallisation from solvent: dichloromethane/n-pentane'
_exptl_crystal_size_max 0.120
_exptl_crystal_size_mid 0.100
_exptl_crystal_size_min 0.030
_refine_diff_density_max 1.915
_refine_diff_density_min -1.672
_refine_diff_density_rms 0.180
_refine_ls_extinction_method none
_refine_ls_goodness_of_fit_ref 1.058
_refine_ls_hydrogen_treatment constr
_refine_ls_matrix_type full
_refine_ls_number_parameters 353
_refine_ls_number_reflns 8305
_refine_ls_number_restraints 0
_refine_ls_restrained_S_all 1.058
_refine_ls_R_factor_all 0.0737
_refine_ls_R_factor_gt 0.0385
_refine_ls_shift/su_max 0.003
_refine_ls_shift/su_mean 0.000
_refine_ls_structure_factor_coef Fsqd
_refine_ls_weighting_details 'w=1/[\s^2^(Fo^2^)+11.0001P] where P=(Fo^2^+2Fc^2^)/3'
_refine_ls_weighting_scheme calc
_refine_ls_wR_factor_gt 0.0579
_refine_ls_wR_factor_ref 0.0669
_reflns_Friedel_coverage 0.000
_reflns_number_gt 6023
_reflns_number_total 8305
_reflns_threshold_expression 'I > 2\s(I)'
_cod_data_source_file d1dt02393d2.cif
_cod_data_source_block is_mh138k
_cod_original_sg_symbol_H-M 'P 21/n'
_cod_database_code 7709115
_shelx_shelxl_version_number 2014/7
_shelx_space_group_comment
;
The symmetry employed for this shelxl refinement is uniquely defined
by the following loop, which should always be used as a source of
symmetry information in preference to the above space-group names.
They are only intended as comments.
;
_shelx_estimated_absorpt_t_min 0.559
_shelx_estimated_absorpt_t_max 0.853

loop_
_space_group_symop_operation_xyz
'x, y, z'
'-x+1/2, y+1/2, -z+1/2'
'-x, -y, -z'
'x-1/2, -y-1/2, z-1/2'

loop_
_atom_site_label
_atom_site_type_symbol
_atom_site_fract_x
_atom_site_fract_y
_atom_site_fract_z
_atom_site_U_iso_or_equiv
_atom_site_adp_type
_atom_site_occupancy
_atom_site_site_symmetry_order
_atom_site_calc_flag
_atom_site_refinement_flags_posn
_atom_site_refinement_flags_adp
_atom_site_refinement_flags_occupancy
_atom_site_disorder_assembly
_atom_site_disorder_group
W1 W 0.55347(2) 0.71298(2) 0.69132(2) 0.01539(5) Uani 1 1 d . . . . .
B1 B 0.8248(5) 0.6353(3) 0.6248(2) 0.0193(10) Uani 1 1 d . . . . .
H1 H 0.9077 0.6121 0.6053 0.023 Uiso 1 1 calc R U . . .
Br1 Br 0.34596(5) 0.74652(3) 0.60126(2) 0.02398(10) Uani 1 1 d . . . . .
N1 N 0.3710(4) 0.5125(2) 0.81661(18) 0.0227(8) Uani 1 1 d . . . . .
N2 N 0.7545(3) 0.6816(2) 0.74253(17) 0.0170(7) Uani 1 1 d . . . . .
N3 N 0.8538(3) 0.6482(2) 0.70529(17) 0.0177(7) Uani 1 1 d . . . . .
N4 N 0.6811(4) 0.7732(2) 0.61529(17) 0.0176(8) Uani 1 1 d . . . . .
N5 N 0.7859(3) 0.7257(2) 0.59234(16) 0.0178(8) Uani 1 1 d . . . . .
N6 N 0.5800(3) 0.5926(2) 0.62766(17) 0.0163(7) Uani 1 1 d . . . . .
N7 N 0.7069(4) 0.5709(2) 0.60944(17) 0.0179(8) Uani 1 1 d . . . . .
O1 O 0.5420(4) 0.8961(2) 0.76093(17) 0.0395(9) Uani 1 1 d . . . . .
C1 C 0.4801(4) 0.6274(3) 0.7590(2) 0.0159(8) Uani 1 1 d . . . . .
C2 C 0.4436(4) 0.7056(3) 0.7769(2) 0.0190(9) Uani 1 1 d . . . . .
C3 C 0.4764(4) 0.5354(3) 0.7813(2) 0.0190(9) Uani 1 1 d . . . . .
C4 C 0.5759(5) 0.4757(3) 0.7659(2) 0.0220(10) Uani 1 1 d . . . . .
H4 H 0.6526 0.4950 0.7440 0.026 Uiso 1 1 calc R U . . .
C5 C 0.5617(5) 0.3882(3) 0.7828(2) 0.0267(11) Uani 1 1 d . . . . .
H5 H 0.6278 0.3461 0.7725 0.032 Uiso 1 1 calc R U . . .
C6 C 0.4491(5) 0.3631(3) 0.8153(2) 0.0292(11) Uani 1 1 d . . . . .
H6 H 0.4342 0.3028 0.8256 0.035 Uiso 1 1 calc R U . . .
C7 C 0.3591(5) 0.4271(3) 0.8323(2) 0.0293(11) Uani 1 1 d . . . . .
H7 H 0.2844 0.4095 0.8565 0.035 Uiso 1 1 calc R U . . .
C8 C 0.3629(5) 0.7531(3) 0.8261(2) 0.0304(11) Uani 1 1 d . . . . .
H8A H 0.4162 0.8025 0.8473 0.046 Uiso 1 1 calc R U . . .
H8B H 0.3402 0.7127 0.8630 0.046 Uiso 1 1 calc R U . . .
H8C H 0.2790 0.7755 0.8003 0.046 Uiso 1 1 calc R U . . .
C9 C 0.5461(5) 0.8304(3) 0.7338(2) 0.0246(10) Uani 1 1 d . . . . .
C10 C 0.8085(4) 0.6824(3) 0.8109(2) 0.0204(9) Uani 1 1 d . . . . .
C11 C 0.9411(5) 0.6507(3) 0.8163(2) 0.0206(9) Uani 1 1 d . . . . .
C12 C 0.9668(4) 0.6304(3) 0.7487(2) 0.0208(9) Uani 1 1 d . . . . .
C13 C 0.7301(5) 0.7119(3) 0.8692(2) 0.0261(10) Uani 1 1 d . . . . .
H13A H 0.6865 0.7686 0.8568 0.039 Uiso 1 1 calc R U . . .
H13B H 0.7920 0.7185 0.9124 0.039 Uiso 1 1 calc R U . . .
H13C H 0.6603 0.6680 0.8766 0.039 Uiso 1 1 calc R U . . .
C14 C 1.0380(5) 0.6397(3) 0.8820(2) 0.0303(11) Uani 1 1 d . . . . .
H14A H 1.0977 0.5892 0.8764 0.045 Uiso 1 1 calc R U . . .
H14B H 0.9862 0.6295 0.9222 0.045 Uiso 1 1 calc R U . . .
H14C H 1.0930 0.6931 0.8901 0.045 Uiso 1 1 calc R U . . .
C15 C 1.0934(5) 0.5964(3) 0.7221(2) 0.0276(11) Uani 1 1 d . . . . .
H15A H 1.0725 0.5427 0.6947 0.041 Uiso 1 1 calc R U . . .
H15B H 1.1611 0.5831 0.7620 0.041 Uiso 1 1 calc R U . . .
H15C H 1.1299 0.6411 0.6922 0.041 Uiso 1 1 calc R U . . .
C16 C 0.6827(4) 0.8533(3) 0.5838(2) 0.0199(9) Uani 1 1 d . . . . .
C17 C 0.7877(5) 0.8568(3) 0.5414(2) 0.0235(10) Uani 1 1 d . . . . .
C18 C 0.8522(4) 0.7753(3) 0.5481(2) 0.0210(9) Uani 1 1 d . . . . .
C19 C 0.5847(5) 0.9251(3) 0.5948(2) 0.0271(11) Uani 1 1 d . . . . .
H19A H 0.5731 0.9628 0.5529 0.041 Uiso 1 1 calc R U . . .
H19B H 0.6196 0.9604 0.6356 0.041 Uiso 1 1 calc R U . . .
H19C H 0.4968 0.8994 0.6030 0.041 Uiso 1 1 calc R U . . .
C20 C 0.8313(5) 0.9356(3) 0.5015(3) 0.0350(12) Uani 1 1 d . . . . .
H20A H 0.8727 0.9157 0.4599 0.053 Uiso 1 1 calc R U . . .
H20B H 0.8979 0.9701 0.5318 0.053 Uiso 1 1 calc R U . . .
H20C H 0.7518 0.9724 0.4868 0.053 Uiso 1 1 calc R U . . .
C21 C 0.9732(5) 0.7427(3) 0.5155(2) 0.0311(11) Uani 1 1 d . . . . .
H21A H 0.9506 0.6869 0.4912 0.047 Uiso 1 1 calc R U . . .
H21B H 1.0488 0.7333 0.5522 0.047 Uiso 1 1 calc R U . . .
H21C H 0.9997 0.7863 0.4818 0.047 Uiso 1 1 calc R U . . .
C22 C 0.4983(4) 0.5236(3) 0.6090(2) 0.0175(9) Uani 1 1 d . . . . .
C23 C 0.5728(4) 0.4577(3) 0.5793(2) 0.0180(9) Uani 1 1 d . . . . .
C24 C 0.7033(4) 0.4898(3) 0.5809(2) 0.0192(9) Uani 1 1 d . . . . .
C25 C 0.3526(4) 0.5179(3) 0.6204(2) 0.0227(10) Uani 1 1 d . . . . .
H25A H 0.2979 0.5083 0.5753 0.034 Uiso 1 1 calc R U . . .
H25B H 0.3245 0.5729 0.6415 0.034 Uiso 1 1 calc R U . . .
H25C H 0.3392 0.4686 0.6521 0.034 Uiso 1 1 calc R U . . .
C26 C 0.5152(5) 0.3707(3) 0.5546(2) 0.0276(11) Uani 1 1 d . . . . .
H26A H 0.4289 0.3800 0.5253 0.041 Uiso 1 1 calc R U . . .
H26B H 0.4995 0.3343 0.5953 0.041 Uiso 1 1 calc R U . . .
H26C H 0.5794 0.3408 0.5269 0.041 Uiso 1 1 calc R U . . .
C27 C 0.8269(5) 0.4465(3) 0.5572(2) 0.0262(10) Uani 1 1 d . . . . .
H27A H 0.7998 0.3928 0.5309 0.039 Uiso 1 1 calc R U . . .
H27B H 0.8903 0.4313 0.5983 0.039 Uiso 1 1 calc R U . . .
H27C H 0.8713 0.4870 0.5270 0.039 Uiso 1 1 calc R U . . .

loop_
_atom_site_aniso_label
_atom_site_aniso_U_11
_atom_site_aniso_U_22
_atom_site_aniso_U_33
_atom_site_aniso_U_23
_atom_site_aniso_U_13
_atom_site_aniso_U_12
W1 0.01587(8) 0.01626(8) 0.01378(7) -0.00070(7) 0.00030(5) 0.00162(8)
B1 0.015(2) 0.024(3) 0.019(2) 0.0028(19) 0.0027(19) 0.005(2)
Br1 0.0217(2) 0.0268(2) 0.0224(2) -0.00232(18) -0.00258(17) 0.00614(19)
N1 0.022(2) 0.026(2) 0.0195(18) 0.0045(15) 0.0014(16) -0.0007(16)
N2 0.0108(17) 0.0223(18) 0.0173(16) -0.0001(14) -0.0011(14) -0.0008(14)
N3 0.0134(18) 0.0229(19) 0.0167(17) 0.0024(14) 0.0006(14) 0.0005(15)
N4 0.0192(19) 0.018(2) 0.0157(15) 0.0037(13) 0.0014(14) -0.0017(14)
N5 0.0131(18) 0.026(2) 0.0144(15) 0.0002(14) 0.0025(13) -0.0003(15)
N6 0.0158(19) 0.0177(18) 0.0153(16) -0.0003(13) 0.0008(14) 0.0037(14)
N7 0.0183(19) 0.0210(19) 0.0144(16) 0.0013(14) 0.0024(14) 0.0060(15)
O1 0.069(3) 0.0276(19) 0.0220(17) -0.0044(15) 0.0065(17) -0.0124(19)
C1 0.015(2) 0.018(2) 0.0147(18) 0.0008(15) -0.0011(16) -0.0049(17)
C2 0.019(2) 0.023(2) 0.0152(18) -0.0019(17) 0.0023(16) 0.0007(19)
C3 0.021(2) 0.023(2) 0.0117(18) -0.0012(16) -0.0033(17) -0.0021(18)
C4 0.023(2) 0.028(2) 0.015(2) 0.0027(17) 0.0013(18) 0.0062(19)
C5 0.032(3) 0.026(3) 0.020(2) -0.0003(18) -0.005(2) 0.011(2)
C6 0.040(3) 0.017(2) 0.028(2) 0.0062(19) -0.006(2) -0.001(2)
C7 0.030(3) 0.031(3) 0.026(2) 0.009(2) 0.000(2) -0.008(2)
C8 0.037(3) 0.032(3) 0.023(2) -0.004(2) 0.009(2) 0.004(2)
C9 0.027(3) 0.026(2) 0.022(2) 0.0062(19) 0.0072(19) 0.009(2)
C10 0.022(2) 0.018(2) 0.020(2) 0.0014(16) -0.0010(18) -0.0028(18)
C11 0.021(2) 0.018(2) 0.021(2) 0.0041(17) -0.0051(18) -0.0056(19)
C12 0.016(2) 0.020(2) 0.026(2) 0.0044(18) -0.0017(18) -0.0016(18)
C13 0.026(2) 0.034(2) 0.0163(19) -0.003(2) -0.0036(17) 0.001(2)
C14 0.031(3) 0.027(3) 0.029(2) 0.006(2) -0.013(2) -0.003(2)
C15 0.021(3) 0.030(3) 0.032(2) 0.005(2) -0.001(2) 0.006(2)
C16 0.022(2) 0.021(2) 0.0146(19) 0.0002(16) -0.0056(17) -0.0007(18)
C17 0.024(2) 0.031(3) 0.0147(19) 0.0052(18) -0.0026(18) -0.005(2)
C18 0.017(2) 0.033(3) 0.0127(17) 0.0028(17) -0.0015(16) -0.0042(19)
C19 0.036(3) 0.021(2) 0.024(2) 0.0056(18) 0.001(2) 0.001(2)
C20 0.038(3) 0.038(3) 0.029(3) 0.009(2) 0.005(2) -0.010(2)
C21 0.029(3) 0.042(3) 0.023(2) 0.003(2) 0.004(2) -0.002(2)
C22 0.021(2) 0.019(2) 0.0127(18) -0.0002(16) 0.0007(16) -0.0004(18)
C23 0.025(2) 0.016(2) 0.0130(18) 0.0007(15) 0.0004(17) 0.0014(18)
C24 0.025(3) 0.019(2) 0.0130(19) 0.0024(16) 0.0019(17) 0.0089(18)
C25 0.018(2) 0.024(2) 0.025(2) -0.0043(18) 0.0004(18) -0.0007(19)
C26 0.037(3) 0.025(2) 0.021(2) -0.0032(18) 0.001(2) 0.002(2)
C27 0.028(3) 0.031(3) 0.021(2) -0.0007(19) 0.0051(19) 0.014(2)

loop_
_atom_type_symbol
_atom_type_description
_atom_type_scat_dispersion_real
_atom_type_scat_dispersion_imag
_atom_type_scat_source
C C 0.0033 0.0016 'International Tables Vol C Tables 4.2.6.8 and 6.1.1.4'
H H 0.0000 0.0000 'International Tables Vol C Tables 4.2.6.8 and 6.1.1.4'
B B 0.0013 0.0007 'International Tables Vol C Tables 4.2.6.8 and 6.1.1.4'
Br Br -0.2901 2.4595 'International Tables Vol C Tables 4.2.6.8 and 6.1.1.4'
N N 0.0061 0.0033 'International Tables Vol C Tables 4.2.6.8 and 6.1.1.4'
O O 0.0106 0.0060 'International Tables Vol C Tables 4.2.6.8 and 6.1.1.4'
W W -0.8490 6.8722 'International Tables Vol C Tables 4.2.6.8 and 6.1.1.4'

loop_
_geom_angle_atom_site_label_1
_geom_angle_atom_site_label_2
_geom_angle_atom_site_label_3
_geom_angle
_geom_angle_site_symmetry_1
_geom_angle_site_symmetry_3
_geom_angle_publ_flag
C9 W1 C1 106.62(17) . . ?
C9 W1 C2 70.98(18) . . ?
C1 W1 C2 37.03(17) . . ?
C9 W1 N2 94.86(16) . . ?
C1 W1 N2 86.75(14) . . ?
C2 W1 N2 99.39(14) . . ?
C9 W1 N4 86.95(16) . . ?
C1 W1 N4 161.98(15) . . ?
C2 W1 N4 157.86(15) . . ?
N2 W1 N4 80.19(12) . . ?
C9 W1 N6 169.42(16) . . ?
C1 W1 N6 83.94(15) . . ?
C2 W1 N6 119.52(15) . . ?
N2 W1 N6 84.94(12) . . ?
N4 W1 N6 82.59(12) . . ?
C9 W1 Br1 92.05(13) . . ?
C1 W1 Br1 103.89(11) . . ?
C2 W1 Br1 95.33(11) . . ?
N2 W1 Br1 165.11(9) . . ?
N4 W1 Br1 87.04(9) . . ?
N6 W1 Br1 85.86(8) . . ?
N7 B1 N5 109.9(3) . . ?
N7 B1 N3 109.2(4) . . ?
N5 B1 N3 107.5(3) . . ?
N7 B1 H1 110.0 . . ?
N5 B1 H1 110.0 . . ?
N3 B1 H1 110.0 . . ?
C7 N1 C3 117.0(4) . . ?
C10 N2 N3 105.9(3) . . ?
C10 N2 W1 132.7(3) . . ?
N3 N2 W1 121.2(2) . . ?
C12 N3 N2 110.3(3) . . ?
C12 N3 B1 129.9(4) . . ?
N2 N3 B1 119.8(3) . . ?
C16 N4 N5 106.5(3) . . ?
C16 N4 W1 133.9(3) . . ?
N5 N4 W1 119.6(2) . . ?
C18 N5 N4 109.9(3) . . ?
C18 N5 B1 129.2(4) . . ?
N4 N5 B1 120.3(3) . . ?
C22 N6 N7 106.4(3) . . ?
C22 N6 W1 132.9(3) . . ?
N7 N6 W1 119.9(2) . . ?
C24 N7 N6 109.6(3) . . ?
C24 N7 B1 130.6(4) . . ?
N6 N7 B1 119.7(3) . . ?
C2 C1 C3 141.4(4) . . ?
C2 C1 W1 73.1(3) . . ?
C3 C1 W1 145.3(3) . . ?
C1 C2 C8 142.7(4) . . ?
C1 C2 W1 69.9(3) . . ?
C8 C2 W1 147.3(3) . . ?
N1 C3 C4 122.6(4) . . ?
N1 C3 C1 116.0(4) . . ?
C4 C3 C1 121.4(4) . . ?
C5 C4 C3 119.1(4) . . ?
C5 C4 H4 120.5 . . ?
C3 C4 H4 120.5 . . ?
C4 C5 C6 118.6(4) . . ?
C4 C5 H5 120.7 . . ?
C6 C5 H5 120.7 . . ?
C7 C6 C5 118.8(4) . . ?
C7 C6 H6 120.6 . . ?
C5 C6 H6 120.6 . . ?
N1 C7 C6 123.7(5) . . ?
N1 C7 H7 118.2 . . ?
C6 C7 H7 118.2 . . ?
C2 C8 H8A 109.5 . . ?
C2 C8 H8B 109.5 . . ?
H8A C8 H8B 109.5 . . ?
C2 C8 H8C 109.5 . . ?
H8A C8 H8C 109.5 . . ?
H8B C8 H8C 109.5 . . ?
O1 C9 W1 177.1(4) . . ?
N2 C10 C11 109.9(4) . . ?
N2 C10 C13 122.7(4) . . ?
C11 C10 C13 127.5(4) . . ?
C12 C11 C10 105.9(4) . . ?
C12 C11 C14 126.4(4) . . ?
C10 C11 C14 127.7(4) . . ?
N3 C12 C11 108.1(4) . . ?
N3 C12 C15 122.0(4) . . ?
C11 C12 C15 129.9(4) . . ?
C10 C13 H13A 109.5 . . ?
C10 C13 H13B 109.5 . . ?
H13A C13 H13B 109.5 . . ?
C10 C13 H13C 109.5 . . ?
H13A C13 H13C 109.5 . . ?
H13B C13 H13C 109.5 . . ?
C11 C14 H14A 109.5 . . ?
C11 C14 H14B 109.5 . . ?
H14A C14 H14B 109.5 . . ?
C11 C14 H14C 109.5 . . ?
H14A C14 H14C 109.5 . . ?
H14B C14 H14C 109.5 . . ?
C12 C15 H15A 109.5 . . ?
C12 C15 H15B 109.5 . . ?
H15A C15 H15B 109.5 . . ?
C12 C15 H15C 109.5 . . ?
H15A C15 H15C 109.5 . . ?
H15B C15 H15C 109.5 . . ?
N4 C16 C17 109.8(4) . . ?
N4 C16 C19 123.7(4) . . ?
C17 C16 C19 126.5(4) . . ?
C16 C17 C18 106.1(4) . . ?
C16 C17 C20 126.8(4) . . ?
C18 C17 C20 126.8(4) . . ?
N5 C18 C17 107.7(4) . . ?
N5 C18 C21 122.7(4) . . ?
C17 C18 C21 129.6(4) . . ?
C16 C19 H19A 109.5 . . ?
C16 C19 H19B 109.5 . . ?
H19A C19 H19B 109.5 . . ?
C16 C19 H19C 109.5 . . ?
H19A C19 H19C 109.5 . . ?
H19B C19 H19C 109.5 . . ?
C17 C20 H20A 109.5 . . ?
C17 C20 H20B 109.5 . . ?
H20A C20 H20B 109.5 . . ?
C17 C20 H20C 109.5 . . ?
H20A C20 H20C 109.5 . . ?
H20B C20 H20C 109.5 . . ?
C18 C21 H21A 109.5 . . ?
C18 C21 H21B 109.5 . . ?
H21A C21 H21B 109.5 . . ?
C18 C21 H21C 109.5 . . ?
H21A C21 H21C 109.5 . . ?
H21B C21 H21C 109.5 . . ?
N6 C22 C23 109.7(4) . . ?
N6 C22 C25 124.8(4) . . ?
C23 C22 C25 125.5(4) . . ?
C24 C23 C22 105.7(4) . . ?
C24 C23 C26 130.2(4) . . ?
C22 C23 C26 124.1(4) . . ?
N7 C24 C23 108.5(4) . . ?
N7 C24 C27 122.4(4) . . ?
C23 C24 C27 129.0(4) . . ?
C22 C25 H25A 109.5 . . ?
C22 C25 H25B 109.5 . . ?
H25A C25 H25B 109.5 . . ?
C22 C25 H25C 109.5 . . ?
H25A C25 H25C 109.5 . . ?
H25B C25 H25C 109.5 . . ?
C23 C26 H26A 109.5 . . ?
C23 C26 H26B 109.5 . . ?
H26A C26 H26B 109.5 . . ?
C23 C26 H26C 109.5 . . ?
H26A C26 H26C 109.5 . . ?
H26B C26 H26C 109.5 . . ?
C24 C27 H27A 109.5 . . ?
C24 C27 H27B 109.5 . . ?
H27A C27 H27B 109.5 . . ?
C24 C27 H27C 109.5 . . ?
H27A C27 H27C 109.5 . . ?
H27B C27 H27C 109.5 . . ?

loop_
_geom_bond_atom_site_label_1
_geom_bond_atom_site_label_2
_geom_bond_distance
_geom_bond_site_symmetry_2
_geom_bond_publ_flag
W1 C9 1.963(5) . ?
W1 C1 2.023(4) . ?
W1 C2 2.062(4) . ?
W1 N2 2.174(3) . ?
W1 N4 2.220(3) . ?
W1 N6 2.226(3) . ?
W1 Br1 2.5857(5) . ?
B1 N7 1.525(6) . ?
B1 N5 1.537(6) . ?
B1 N3 1.549(6) . ?
B1 H1 1.0000 . ?
N1 C7 1.339(6) . ?
N1 C3 1.346(6) . ?
N2 C10 1.359(5) . ?
N2 N3 1.369(5) . ?
N3 C12 1.347(5) . ?
N4 C16 1.358(5) . ?
N4 N5 1.372(5) . ?
N5 C18 1.353(5) . ?
N6 C22 1.347(5) . ?
N6 N7 1.377(5) . ?
N7 C24 1.344(5) . ?
O1 C9 1.127(5) . ?
C1 C2 1.297(6) . ?
C1 C3 1.460(6) . ?
C2 C8 1.482(6) . ?
C3 C4 1.392(6) . ?
C4 C5 1.376(6) . ?
C4 H4 0.9500 . ?
C5 C6 1.384(7) . ?
C5 H5 0.9500 . ?
C6 C7 1.379(7) . ?
C6 H6 0.9500 . ?
C7 H7 0.9500 . ?
C8 H8A 0.9800 . ?
C8 H8B 0.9800 . ?
C8 H8C 0.9800 . ?
C10 C11 1.389(6) . ?
C10 C13 1.492(6) . ?
C11 C12 1.379(6) . ?
C11 C14 1.506(6) . ?
C12 C15 1.492(6) . ?
C13 H13A 0.9800 . ?
C13 H13B 0.9800 . ?
C13 H13C 0.9800 . ?
C14 H14A 0.9800 . ?
C14 H14B 0.9800 . ?
C14 H14C 0.9800 . ?
C15 H15A 0.9800 . ?
C15 H15B 0.9800 . ?
C15 H15C 0.9800 . ?
C16 C17 1.384(6) . ?
C16 C19 1.488(6) . ?
C17 C18 1.390(6) . ?
C17 C20 1.507(6) . ?
C18 C21 1.490(6) . ?
C19 H19A 0.9800 . ?
C19 H19B 0.9800 . ?
C19 H19C 0.9800 . ?
C20 H20A 0.9800 . ?
C20 H20B 0.9800 . ?
C20 H20C 0.9800 . ?
C21 H21A 0.9800 . ?
C21 H21B 0.9800 . ?
C21 H21C 0.9800 . ?
C22 C23 1.398(6) . ?
C22 C25 1.482(6) . ?
C23 C24 1.376(6) . ?
C23 C26 1.495(6) . ?
C24 C27 1.499(6) . ?
C25 H25A 0.9800 . ?
C25 H25B 0.9800 . ?
C25 H25C 0.9800 . ?
C26 H26A 0.9800 . ?
C26 H26B 0.9800 . ?
C26 H26C 0.9800 . ?
C27 H27A 0.9800 . ?
C27 H27B 0.9800 . ?
C27 H27C 0.9800 . ?

loop_
_geom_torsion_atom_site_label_1
_geom_torsion_atom_site_label_2
_geom_torsion_atom_site_label_3
_geom_torsion_atom_site_label_4
_geom_torsion
_geom_torsion_site_symmetry_1
_geom_torsion_site_symmetry_2
_geom_torsion_site_symmetry_3
_geom_torsion_site_symmetry_4
_geom_torsion_publ_flag
C10 N2 N3 C12 -1.2(4) . . . . ?
W1 N2 N3 C12 -177.2(3) . . . . ?
C10 N2 N3 B1 178.1(4) . . . . ?
W1 N2 N3 B1 2.1(5) . . . . ?
N7 B1 N3 C12 118.5(5) . . . . ?
N5 B1 N3 C12 -122.3(4) . . . . ?
N7 B1 N3 N2 -60.7(5) . . . . ?
N5 B1 N3 N2 58.6(5) . . . . ?
C16 N4 N5 C18 0.6(4) . . . . ?
W1 N4 N5 C18 -178.4(2) . . . . ?
C16 N4 N5 B1 172.5(3) . . . . ?
W1 N4 N5 B1 -6.5(4) . . . . ?
N7 B1 N5 C18 -126.3(4) . . . . ?
N3 B1 N5 C18 114.9(4) . . . . ?
N7 B1 N5 N4 63.6(5) . . . . ?
N3 B1 N5 N4 -55.2(5) . . . . ?
C22 N6 N7 C24 -0.6(4) . . . . ?
W1 N6 N7 C24 170.5(2) . . . . ?
C22 N6 N7 B1 -179.0(3) . . . . ?
W1 N6 N7 B1 -7.9(4) . . . . ?
N5 B1 N7 C24 127.6(4) . . . . ?
N3 B1 N7 C24 -114.6(4) . . . . ?
N5 B1 N7 N6 -54.4(5) . . . . ?
N3 B1 N7 N6 63.4(4) . . . . ?
C3 C1 C2 C8 -9.2(11) . . . . ?
W1 C1 C2 C8 175.6(6) . . . . ?
C3 C1 C2 W1 175.3(6) . . . . ?
C7 N1 C3 C4 -4.9(6) . . . . ?
C7 N1 C3 C1 174.5(4) . . . . ?
C2 C1 C3 N1 29.3(8) . . . . ?
W1 C1 C3 N1 -158.7(4) . . . . ?
C2 C1 C3 C4 -151.3(5) . . . . ?
W1 C1 C3 C4 20.8(7) . . . . ?
N1 C3 C4 C5 4.8(6) . . . . ?
C1 C3 C4 C5 -174.6(4) . . . . ?
C3 C4 C5 C6 -0.6(6) . . . . ?
C4 C5 C6 C7 -3.0(6) . . . . ?
C3 N1 C7 C6 1.1(6) . . . . ?
C5 C6 C7 N1 2.9(7) . . . . ?
N3 N2 C10 C11 0.7(5) . . . . ?
W1 N2 C10 C11 176.1(3) . . . . ?
N3 N2 C10 C13 -178.1(4) . . . . ?
W1 N2 C10 C13 -2.7(6) . . . . ?
N2 C10 C11 C12 0.0(5) . . . . ?
C13 C10 C11 C12 178.7(4) . . . . ?
N2 C10 C11 C14 -179.5(4) . . . . ?
C13 C10 C11 C14 -0.8(7) . . . . ?
N2 N3 C12 C11 1.2(5) . . . . ?
B1 N3 C12 C11 -178.0(4) . . . . ?
N2 N3 C12 C15 -177.7(4) . . . . ?
B1 N3 C12 C15 3.1(7) . . . . ?
C10 C11 C12 N3 -0.7(5) . . . . ?
C14 C11 C12 N3 178.8(4) . . . . ?
C10 C11 C12 C15 178.0(4) . . . . ?
C14 C11 C12 C15 -2.4(7) . . . . ?
N5 N4 C16 C17 -0.2(4) . . . . ?
W1 N4 C16 C17 178.5(3) . . . . ?
N5 N4 C16 C19 -179.9(4) . . . . ?
W1 N4 C16 C19 -1.2(6) . . . . ?
N4 C16 C17 C18 -0.2(5) . . . . ?
C19 C16 C17 C18 179.5(4) . . . . ?
N4 C16 C17 C20 -175.2(4) . . . . ?
C19 C16 C17 C20 4.5(7) . . . . ?
N4 N5 C18 C17 -0.7(4) . . . . ?
B1 N5 C18 C17 -171.7(4) . . . . ?
N4 N5 C18 C21 178.6(4) . . . . ?
B1 N5 C18 C21 7.7(6) . . . . ?
C16 C17 C18 N5 0.6(4) . . . . ?
C20 C17 C18 N5 175.5(4) . . . . ?
C16 C17 C18 C21 -178.7(4) . . . . ?
C20 C17 C18 C21 -3.7(7) . . . . ?
N7 N6 C22 C23 0.3(4) . . . . ?
W1 N6 C22 C23 -169.2(3) . . . . ?
N7 N6 C22 C25 178.6(4) . . . . ?
W1 N6 C22 C25 9.1(6) . . . . ?
N6 C22 C23 C24 0.2(4) . . . . ?
C25 C22 C23 C24 -178.2(4) . . . . ?
N6 C22 C23 C26 178.2(4) . . . . ?
C25 C22 C23 C26 -0.1(6) . . . . ?
N6 N7 C24 C23 0.7(4) . . . . ?
B1 N7 C24 C23 178.9(4) . . . . ?
N6 N7 C24 C27 -178.5(3) . . . . ?
B1 N7 C24 C27 -0.4(6) . . . . ?
C22 C23 C24 N7 -0.5(4) . . . . ?
C26 C23 C24 N7 -178.5(4) . . . . ?
C22 C23 C24 C27 178.7(4) . . . . ?
C26 C23 C24 C27 0.8(7) . . . . ?
